data_8100953
loop_
_publ_author_name
'Lemoine, Pascale'
'Tomas, Alain'
'Nguyen-Huy, Dung'
'Viossat, Bernard'

_publ_section_title
;
Crystal structure of bis[3,5-diisopropylsalicylato](2,2'-bipyridyl)-
copper(II), C~36~H~42~CuN~2~O~6~
;
_journal_issue 2
_journal_name_full 'Zeitschrift f\"ur Kristallographie - New Crystal Structures'
_journal_page_first 280
_journal_page_last 282
_journal_volume 216
_journal_year 2001
_chemical_formula_structural 'C36 H42 Cu N2 O6'
_chemical_formula_sum 'C36 H42 Cu N2 O6'
_chemical_formula_weight 662.26
_space_group_IT_number 14
_symmetry_cell_setting monoclinic
_symmetry_space_group_name_Hall '-P 2yab'
_symmetry_space_group_name_H-M 'P 1 21/a 1'
_cell_angle_alpha 90.00
_cell_angle_beta 96.55(1)
_cell_angle_gamma 90.00
_cell_formula_units_Z 4
_cell_length_a 12.856(1)
_cell_length_b 16.726(2)
_cell_length_c 16.268(1)
_cell_measurement_temperature 293(2)
_cell_volume 3475.3(5)
_diffrn_ambient_temperature 293(2)
_exptl_crystal_density_diffrn 1.266
_exptl_crystal_density_meas 1.28(2)
_cod_original_sg_symbol_H-M 'P 21/a'
_cod_database_code 8100953

loop_
_symmetry_equiv_pos_as_xyz
'x, y, z'
'-x+1/2, y+1/2, -z'
'-x, -y, -z'
'x-1/2, -y-1/2, z'

loop_
_atom_site_label
_atom_site_type_symbol
_atom_site_fract_x
_atom_site_fract_y
_atom_site_fract_z
_atom_site_U_iso_or_equiv
_atom_site_adp_type
_atom_site_occupancy
_atom_site_symmetry_multiplicity
_atom_site_calc_flag
_atom_site_refinement_flags
_atom_site_disorder_assembly
_atom_site_disorder_group
Cu1 Cu 0.75256(4) 0.13894(3) 0.47378(3) 0.05054(19) Uani 1 4 d . . .
O1 O 0.7066(2) 0.20218(14) 0.56362(15) 0.0617(6) Uani 1 4 d . . .
C1 C 0.7896(3) 0.2309(2) 0.6033(2) 0.0569(8) Uani 1 4 d . . .
O2 O 0.8775(2) 0.21985(17) 0.57900(16) 0.0705(7) Uani 1 4 d . . .
C2 C 0.7790(3) 0.2789(2) 0.6783(2) 0.0557(8) Uani 1 4 d . . .
O3 O 0.9457(2) 0.34238(19) 0.66873(17) 0.0732(8) Uani 1 4 d D . .
C3 C 0.8571(3) 0.3330(2) 0.7072(2) 0.0600(9) Uani 1 4 d . . .
C4 C 0.8463(3) 0.3811(3) 0.7763(2) 0.0676(10) Uani 1 4 d . . .
C5 C 0.7574(4) 0.3699(3) 0.8166(3) 0.0795(13) Uani 1 4 d . . .
C6 C 0.6796(3) 0.3149(3) 0.7900(3) 0.0797(12) Uani 1 4 d . . .
C7 C 0.6911(3) 0.2707(3) 0.7201(2) 0.0672(10) Uani 1 4 d . . .
C8 C 0.5861(5) 0.3013(4) 0.8378(4) 0.115(2) Uani 1 4 d . . .
H8 H 0.5385 0.2723 0.7968 0.148(4) Uiso 1 4 calc R . .
C9 C 0.5274(6) 0.3665(7) 0.8517(6) 0.240(7) Uani 1 4 d . . .
H91 H 0.5175 0.3986 0.8026 0.148(4) Uiso 1 4 calc R . .
H92 H 0.5627 0.3974 0.8962 0.148(4) Uiso 1 4 calc R . .
H93 H 0.4605 0.3495 0.8663 0.148(4) Uiso 1 4 calc R . .
C10 C 0.6072(7) 0.2411(6) 0.9014(6) 0.201(5) Uani 1 4 d . . .
H101 H 0.6440 0.1972 0.8801 0.148(4) Uiso 1 4 calc R . .
H102 H 0.5423 0.2224 0.9183 0.148(4) Uiso 1 4 calc R . .
H103 H 0.6493 0.2639 0.9482 0.148(4) Uiso 1 4 calc R . .
C11 C 0.9268(4) 0.4450(4) 0.8024(3) 0.0883(15) Uani 1 4 d . . .
C12 C 0.9381(5) 0.4620(4) 0.8950(3) 0.120(2) Uani 1 4 d . . .
H121 H 0.9542 0.4132 0.9249 0.148(4) Uiso 1 4 calc R . .
H122 H 0.8737 0.4835 0.9100 0.148(4) Uiso 1 4 calc R . .
H123 H 0.9935 0.4998 0.9085 0.148(4) Uiso 1 4 calc R . .
C13 C 0.9004(6) 0.5208(4) 0.7535(4) 0.133(2) Uani 1 4 d . . .
H131 H 0.9516 0.5611 0.7703 0.148(4) Uiso 1 4 calc R . .
H132 H 0.8323 0.5393 0.7637 0.148(4) Uiso 1 4 calc R . .
H133 H 0.9005 0.5101 0.6956 0.148(4) Uiso 1 4 calc R . .
O21 O 0.75486(18) 0.22384(14) 0.39040(15) 0.0559(6) Uani 1 4 d . . .
C21 C 0.6622(3) 0.2204(2) 0.3531(2) 0.0513(7) Uani 1 4 d . . .
O22 O 0.5976(2) 0.17108(17) 0.37595(17) 0.0705(7) Uani 1 4 d . . .
C22 C 0.6312(2) 0.2753(2) 0.2827(2) 0.0495(7) Uani 1 4 d . . .
O23 O 0.45899(19) 0.21818(19) 0.26430(19) 0.0756(8) Uani 1 4 d D . .
C23 C 0.5301(3) 0.2716(2) 0.2415(2) 0.0561(8) Uani 1 4 d . . .
C24 C 0.4996(3) 0.3233(3) 0.1761(3) 0.0677(10) Uani 1 4 d . . .
C25 C 0.5724(3) 0.3783(3) 0.1540(2) 0.0702(11) Uani 1 4 d . . .
C26 C 0.6743(3) 0.3837(2) 0.1936(2) 0.0591(9) Uani 1 4 d . . .
C27 C 0.7021(3) 0.3306(2) 0.2577(2) 0.0523(8) Uani 1 4 d . . .
C28 C 0.7524(4) 0.4466(3) 0.1719(3) 0.0816(13) Uani 1 4 d . . .
C29 C 0.7381(5) 0.5232(3) 0.2193(4) 0.1140(19) Uani 1 4 d . . .
H291 H 0.7875 0.5624 0.2051 0.148(4) Uiso 1 4 calc R . .
H292 H 0.7495 0.5126 0.2776 0.148(4) Uiso 1 4 calc R . .
H293 H 0.6682 0.5430 0.2052 0.148(4) Uiso 1 4 calc R . .
C30 C 0.7470(6) 0.4611(5) 0.0797(4) 0.150(3) Uani 1 4 d . . .
H301 H 0.7568 0.4115 0.0520 0.148(4) Uiso 1 4 calc R . .
H302 H 0.8011 0.4980 0.0688 0.148(4) Uiso 1 4 calc R . .
H303 H 0.6799 0.4831 0.0598 0.148(4) Uiso 1 4 calc R . .
C31 C 0.3888(4) 0.3172(4) 0.1324(4) 0.1002(17) Uani 1 4 d . . .
H31 H 0.3513 0.2942 0.1760 0.148(4) Uiso 1 4 calc R . .
C32 C 0.3806(6) 0.2527(7) 0.0711(6) 0.229(6) Uani 1 4 d . . .
H321 H 0.4145 0.2057 0.0950 0.148(4) Uiso 1 4 calc R . .
H322 H 0.4138 0.2690 0.0238 0.148(4) Uiso 1 4 calc R . .
H323 H 0.3081 0.2413 0.0542 0.148(4) Uiso 1 4 calc R . .
C33 C 0.3371(7) 0.3826(7) 0.1156(10) 0.379(13) Uani 1 4 d . . .
H331 H 0.3479 0.4182 0.1621 0.148(4) Uiso 1 4 calc R . .
H332 H 0.2638 0.3706 0.1043 0.148(4) Uiso 1 4 calc R . .
H333 H 0.3610 0.4075 0.0681 0.148(4) Uiso 1 4 calc R . .
N41 N 0.8481(2) 0.06621(16) 0.42218(16) 0.0513(6) Uani 1 4 d . . .
C42 C 0.9233(3) 0.0891(3) 0.3762(2) 0.0632(9) Uani 1 4 d . . .
C43 C 0.9950(4) 0.0355(3) 0.3514(3) 0.0739(11) Uani 1 4 d . . .
C44 C 0.9893(4) -0.0433(3) 0.3739(3) 0.0740(11) Uani 1 4 d . . .
C45 C 0.9118(3) -0.0679(2) 0.4206(2) 0.0636(9) Uani 1 4 d . . .
C46 C 0.7238(3) -0.1045(2) 0.5144(2) 0.0636(9) Uani 1 4 d . . .
C47 C 0.6381(3) -0.1125(3) 0.5573(3) 0.0694(10) Uani 1 4 d . . .
C48 C 0.5882(3) -0.0460(3) 0.5817(3) 0.0675(10) Uani 1 4 d . . .
C49 C 0.6265(3) 0.0291(2) 0.5633(2) 0.0609(9) Uani 1 4 d . . .
N50 N 0.7078(2) 0.03732(16) 0.51986(16) 0.0505(6) Uani 1 4 d . . .
C51 C 0.7566(3) -0.02861(19) 0.49485(19) 0.0484(7) Uani 1 4 d . . .
C52 C 0.8420(3) -0.0117(2) 0.44454(19) 0.0512(7) Uani 1 4 d . . .
H27 H 0.771(5) 0.328(4) 0.285(4) 0.148(4) Uiso 1 4 d . . .
H25 H 0.559(5) 0.416(4) 0.119(4) 0.148(4) Uiso 1 4 d . . .
H49 H 0.590(5) 0.077(4) 0.582(4) 0.148(4) Uiso 1 4 d . . .
H48 H 0.530(5) -0.048(4) 0.608(4) 0.148(4) Uiso 1 4 d . . .
H11 H 0.998(5) 0.422(4) 0.795(4) 0.148(4) Uiso 1 4 d . . .
H46 H 0.769(5) -0.150(4) 0.500(4) 0.148(4) Uiso 1 4 d . . .
H5 H 0.749(5) 0.399(4) 0.860(4) 0.148(4) Uiso 1 4 d . . .
H7 H 0.632(5) 0.231(4) 0.700(4) 0.148(4) Uiso 1 4 d . . .
H44 H 1.041(5) -0.077(4) 0.356(4) 0.148(4) Uiso 1 4 d . . .
H28 H 0.821(5) 0.417(4) 0.181(4) 0.148(4) Uiso 1 4 d . . .
H42 H 0.924(5) 0.146(4) 0.363(4) 0.148(4) Uiso 1 4 d . . .
H45 H 0.905(5) -0.124(4) 0.438(4) 0.148(4) Uiso 1 4 d . . .
H43 H 1.042(5) 0.053(4) 0.319(4) 0.148(4) Uiso 1 4 d . . .
H47 H 0.609(5) -0.167(4) 0.565(4) 0.148(4) Uiso 1 4 d . . .
H23 H 0.497(5) 0.191(4) 0.310(3) 0.148(4) Uiso 1 4 d D . .
H3 H 0.947(5) 0.299(3) 0.634(3) 0.148(4) Uiso 1 4 d D . .

loop_
_atom_site_aniso_label
_atom_site_aniso_U_11
_atom_site_aniso_U_22
_atom_site_aniso_U_33
_atom_site_aniso_U_23
_atom_site_aniso_U_13
_atom_site_aniso_U_12
Cu1 0.0523(3) 0.0460(3) 0.0535(3) 0.0044(2) 0.0071(2) -0.00046(19)
O1 0.0663(15) 0.0564(14) 0.0630(14) -0.0077(11) 0.0094(12) -0.0052(11)
C1 0.061(2) 0.0539(19) 0.0556(19) 0.0056(16) 0.0058(17) 0.0087(16)
O2 0.0636(16) 0.0818(18) 0.0667(16) -0.0088(13) 0.0100(13) 0.0159(13)
C2 0.0519(19) 0.063(2) 0.0518(18) 0.0012(16) 0.0033(15) 0.0046(16)
O3 0.0511(14) 0.104(2) 0.0662(16) -0.0141(15) 0.0132(12) -0.0077(14)
C3 0.0466(18) 0.080(2) 0.0532(19) -0.0007(17) 0.0039(15) 0.0021(17)
C4 0.058(2) 0.087(3) 0.058(2) -0.012(2) 0.0033(17) -0.0047(19)
C5 0.069(3) 0.111(4) 0.060(2) -0.020(2) 0.012(2) -0.004(2)
C6 0.065(2) 0.109(3) 0.068(2) -0.015(2) 0.018(2) -0.011(2)
C7 0.056(2) 0.082(3) 0.064(2) -0.002(2) 0.0088(18) -0.0020(19)
C8 0.092(4) 0.159(6) 0.103(4) -0.030(4) 0.053(3) -0.027(4)
C9 0.143(7) 0.353(15) 0.248(11) 0.180(11) 0.131(8) 0.137(9)
C10 0.172(8) 0.219(10) 0.236(10) 0.102(9) 0.127(8) 0.024(7)
C11 0.077(3) 0.118(4) 0.071(3) -0.031(3) 0.009(2) -0.020(3)
C12 0.121(5) 0.160(6) 0.077(3) -0.041(4) -0.007(3) -0.030(4)
C13 0.153(6) 0.125(5) 0.120(5) 0.002(4) 0.005(4) -0.057(5)
O21 0.0517(13) 0.0532(13) 0.0619(14) 0.0120(11) 0.0031(11) -0.0008(10)
C21 0.0496(18) 0.0515(18) 0.0537(18) 0.0008(14) 0.0091(15) -0.0009(14)
O22 0.0626(15) 0.0774(17) 0.0711(16) 0.0181(14) 0.0058(13) -0.0193(13)
C22 0.0405(16) 0.0571(18) 0.0522(18) 0.0015(15) 0.0111(14) 0.0047(14)
O23 0.0437(13) 0.092(2) 0.091(2) 0.0130(16) 0.0052(13) -0.0140(13)
C23 0.0414(17) 0.069(2) 0.0588(19) 0.0004(17) 0.0105(15) 0.0012(15)
C24 0.0465(19) 0.086(3) 0.069(2) 0.001(2) -0.0026(17) 0.0034(18)
C25 0.061(2) 0.091(3) 0.058(2) 0.019(2) 0.0042(18) 0.011(2)
C26 0.0531(19) 0.071(2) 0.0550(19) 0.0154(17) 0.0128(16) 0.0030(17)
C27 0.0401(16) 0.063(2) 0.0544(19) 0.0098(15) 0.0077(14) 0.0042(15)
C28 0.063(2) 0.097(3) 0.086(3) 0.036(3) 0.016(2) -0.004(2)
C29 0.096(4) 0.094(4) 0.149(5) 0.019(4) 0.004(4) -0.025(3)
C30 0.134(5) 0.220(8) 0.098(4) 0.070(5) 0.024(4) -0.049(5)
C31 0.060(3) 0.130(4) 0.102(4) 0.016(3) -0.028(3) 0.005(3)
C32 0.115(6) 0.376(17) 0.180(9) -0.102(11) -0.047(6) -0.022(8)
C33 0.138(8) 0.266(14) 0.67(3) -0.133(18) -0.239(14) 0.087(9)
N41 0.0543(15) 0.0542(15) 0.0454(14) 0.0049(12) 0.0053(12) -0.0005(12)
C42 0.061(2) 0.073(2) 0.057(2) 0.0064(18) 0.0155(17) 0.0036(19)
C43 0.074(3) 0.088(3) 0.063(2) 0.006(2) 0.020(2) 0.007(2)
C44 0.080(3) 0.082(3) 0.062(2) -0.007(2) 0.015(2) 0.016(2)
C45 0.072(2) 0.062(2) 0.056(2) -0.0056(17) 0.0036(18) 0.0093(18)
C46 0.078(3) 0.053(2) 0.058(2) 0.0017(16) 0.0007(18) -0.0069(18)
C47 0.073(2) 0.061(2) 0.073(2) 0.0133(19) 0.003(2) -0.0141(19)
C48 0.060(2) 0.072(2) 0.071(2) 0.0154(19) 0.0102(19) -0.0078(19)
C49 0.059(2) 0.062(2) 0.063(2) 0.0113(17) 0.0122(17) -0.0026(17)
N50 0.0500(15) 0.0498(15) 0.0510(15) 0.0044(12) 0.0028(12) -0.0004(12)
C51 0.0583(19) 0.0442(16) 0.0410(15) 0.0012(13) -0.0012(14) -0.0031(14)
C52 0.0583(19) 0.0517(18) 0.0415(16) -0.0022(13) -0.0032(14) 0.0000(15)

loop_
_geom_bond_atom_site_label_1
_geom_bond_atom_site_label_2
_geom_bond_distance
_geom_bond_site_symmetry_2
_geom_bond_publ_flag
Cu1 O1 1.950(2) . yes
Cu1 O21 1.966(2) . yes
Cu1 N50 1.970(3) . yes
Cu1 N41 1.982(3) . yes
Cu1 O22 2.463(3) . yes
Cu1 O2 2.591(3) . yes
O1 C1 1.276(4) . yes
C1 O2 1.252(4) . yes
C1 C2 1.481(5) . yes
C2 C7 1.390(5) . yes
C2 C3 1.393(5) . yes
O3 C3 1.370(4) . yes
C3 C4 1.401(5) . yes
C4 C5 1.393(6) . yes
C4 C11 1.515(6) . yes
C5 C6 1.391(6) . yes
C6 C7 1.378(6) . yes
C6 C8 1.520(6) . yes
C8 C9 1.360(10) . yes
C8 C10 1.447(10) . yes
C11 C13 1.514(9) . yes
C11 C12 1.524(6) . yes
O21 C21 1.275(4) . yes
C21 O22 1.257(4) . yes
C21 C22 1.487(5) . yes
C22 C27 1.390(5) . yes
C22 C23 1.395(5) . yes
O23 C23 1.359(4) . yes
C23 C24 1.392(5) . yes
C24 C25 1.389(6) . yes
C24 C31 1.521(6) . yes
C25 C26 1.395(6) . yes
C26 C27 1.385(5) . yes
C26 C28 1.524(5) . yes
C28 C30 1.513(7) . yes
C28 C29 1.517(8) . yes
C31 C33 1.293(10) . yes
C31 C32 1.464(10) . yes
N41 C42 1.344(4) . yes
N41 C52 1.357(4) . yes
C42 C43 1.378(6) . yes
C43 C44 1.373(7) . yes
C44 C45 1.383(6) . yes
C45 C52 1.386(5) . yes
C46 C47 1.376(6) . yes
C46 C51 1.386(5) . yes
C47 C48 1.366(6) . yes
C48 C49 1.394(5) . yes
C49 N50 1.335(4) . yes
N50 C51 1.354(4) . yes
C51 C52 1.470(5) . yes
